data_2212592
loop_
_publ_author_name
'Khawar Rauf, M.'
'Badshah, Amin'
'Bolte, Michael'
'Ahmad, Imtiaz'

_publ_section_title
;
 1-(3-Chlorobenzoyl)-3-methyl-3-phenylthiourea
;
_journal_coeditor_code HG2181
_journal_issue 3
_journal_name_full 'Acta Crystallographica Section E'
_journal_page_first o1258
_journal_page_last o1259
_journal_paper_doi 10.1107/S1600536807005983
_journal_volume 63
_journal_year 2007
_chemical_formula_iupac 'C15 H13 Cl N2 O S'
_chemical_formula_moiety 'C15 H13 Cl N2 O S'
_chemical_formula_sum 'C15 H13 Cl N2 O S'
_chemical_formula_weight 304.78
_chemical_name_systematic
;
1-(3-Chlorobenzoyl)-3-methyl-3-phenylthiourea
;
_space_group_IT_number 2
_symmetry_cell_setting triclinic
_symmetry_space_group_name_Hall '-P 1'
_symmetry_space_group_name_H-M 'P -1'
_atom_sites_solution_hydrogens geom
_atom_sites_solution_primary direct
_atom_sites_solution_secondary difmap
_audit_creation_method SHELXL-97
_cell_angle_alpha 105.659(6)
_cell_angle_beta 95.941(6)
_cell_angle_gamma 90.878(6)
_cell_formula_units_Z 6
_cell_length_a 8.4839(6)
_cell_length_b 15.1584(12)
_cell_length_c 18.1998(15)
_cell_measurement_reflns_used 20189
_cell_measurement_temperature 173(2)
_cell_measurement_theta_max 25.7
_cell_measurement_theta_min 3.6
_cell_volume 2239.3(3)
_computing_cell_refinement X-AREA
_computing_data_collection 'X-AREA (Stoe & Cie, 2001)'
_computing_data_reduction X-AREA
_computing_molecular_graphics 'XP (Sheldrick, 1991)'
_computing_publication_material SHELXL97
_computing_structure_refinement 'SHELXL97 (Sheldrick, 1997)'
_computing_structure_solution 'SHELXS97 (Sheldrick, 1997)'
_diffrn_ambient_temperature 173(2)
_diffrn_measured_fraction_theta_full 0.994
_diffrn_measured_fraction_theta_max 0.986
_diffrn_measurement_device_type 'Stoe IPDS-II two-circle'
_diffrn_measurement_method \w
_diffrn_radiation_monochromator graphite
_diffrn_radiation_source 'fine-focus sealed tube'
_diffrn_radiation_type MoK\a
_diffrn_radiation_wavelength 0.71073
_diffrn_reflns_av_R_equivalents 0.0398
_diffrn_reflns_av_sigmaI/netI 0.0321
_diffrn_reflns_limit_h_max 10
_diffrn_reflns_limit_h_min -10
_diffrn_reflns_limit_k_max 18
_diffrn_reflns_limit_k_min -18
_diffrn_reflns_limit_l_max 22
_diffrn_reflns_limit_l_min -22
_diffrn_reflns_number 20945
_diffrn_reflns_theta_full 25.00
_diffrn_reflns_theta_max 25.60
_diffrn_reflns_theta_min 3.51
_diffrn_standards_decay_% 0
_diffrn_standards_number 0
_exptl_absorpt_coefficient_mu 0.392
_exptl_absorpt_correction_T_max 0.8527
_exptl_absorpt_correction_T_min 0.8373
_exptl_absorpt_correction_type multi-scan
_exptl_absorpt_process_details '(MULABS; Spek, 2003; Blessing, 1995)'
_exptl_crystal_colour colourless
_exptl_crystal_density_diffrn 1.356
_exptl_crystal_density_method 'not measured'
_exptl_crystal_description block
_exptl_crystal_F_000 948
_exptl_crystal_size_max 0.47
_exptl_crystal_size_mid 0.44
_exptl_crystal_size_min 0.42
_refine_diff_density_max 0.309
_refine_diff_density_min -0.352
_refine_ls_extinction_coef 0.0110(8)
_refine_ls_extinction_expression Fc^*^=kFc[1+0.001xFc^2^\l^3^/sin(2\q)]^-1/4^
_refine_ls_extinction_method SHELXL97
_refine_ls_goodness_of_fit_ref 1.042
_refine_ls_hydrogen_treatment mixed
_refine_ls_matrix_type full
_refine_ls_number_parameters 557
_refine_ls_number_reflns 8331
_refine_ls_number_restraints 0
_refine_ls_restrained_S_all 1.042
_refine_ls_R_factor_all 0.0455
_refine_ls_R_factor_gt 0.0367
_refine_ls_shift/su_max 0.001
_refine_ls_shift/su_mean 0.000
_refine_ls_structure_factor_coef Fsqd
_refine_ls_weighting_details 'calc w=1/[\s^2^(Fo^2^)+(0.0603P)^2^+0.3669P] where P=(Fo^2^+2Fc^2^)/3'
_refine_ls_weighting_scheme calc
_refine_ls_wR_factor_gt 0.0974
_refine_ls_wR_factor_ref 0.1021
_reflns_number_gt 7078
_reflns_number_total 8331
_reflns_threshold_expression I>2\s(I)
_cod_data_source_file hg2181.cif
_cod_data_source_block I
_cod_database_code 2212592
_cod_database_fobs_code 2212592

loop_
_symmetry_equiv_pos_as_xyz
'x, y, z'
'-x, -y, -z'

loop_
_atom_site_type_symbol
_atom_site_label
_atom_site_fract_x
_atom_site_fract_y
_atom_site_fract_z
_atom_site_U_iso_or_equiv
_atom_site_adp_type
_atom_site_calc_flag
_atom_site_refinement_flags
_atom_site_occupancy
S S1 0.40643(5) 0.86256(3) 0.96937(2) 0.02844(11) Uani d . 1
Cl Cl1 0.86759(8) 1.25974(3) 0.90554(4) 0.06210(18) Uani d . 1
N N1 0.46452(15) 0.80226(8) 0.82351(7) 0.0234(3) Uani d . 1
H H2 0.612(2) 0.9773(15) 0.9344(12) 0.040(6) Uiso d . 1
C C1 0.50038(18) 0.86279(10) 0.89257(9) 0.0219(3) Uani d . 1
O O2 0.81472(13) 0.83221(7) 0.85405(7) 0.0303(3) Uani d . 1
N N2 0.62135(15) 0.92975(9) 0.89924(7) 0.0219(3) Uani d . 1
C C2 0.77315(18) 0.91032(10) 0.87952(8) 0.0219(3) Uani d . 1
C C3 0.34275(19) 0.72876(11) 0.81509(10) 0.0288(4) Uani d . 1
H H3A 0.3701 0.6953 0.8535 0.043 Uiso calc R 1
H H3B 0.3378 0.6864 0.7635 0.043 Uiso calc R 1
H H3C 0.2394 0.7557 0.8227 0.043 Uiso calc R 1
C C11 0.52101(19) 0.81255(11) 0.75379(9) 0.0254(3) Uani d . 1
C C12 0.5939(2) 0.73969(12) 0.70683(10) 0.0339(4) Uani d . 1
H H12 0.6074 0.6838 0.7205 0.041 Uiso calc R 1
C C13 0.6462(2) 0.75051(14) 0.63984(10) 0.0449(5) Uani d . 1
H H13 0.6937 0.7010 0.6068 0.054 Uiso calc R 1
C C14 0.6299(3) 0.83275(15) 0.62053(10) 0.0468(5) Uani d . 1
H H14 0.6698 0.8403 0.5756 0.056 Uiso calc R 1
C C15 0.5550(2) 0.90391(14) 0.66720(10) 0.0411(5) Uani d . 1
H H15 0.5423 0.9599 0.6537 0.049 Uiso calc R 1
C C16 0.4986(2) 0.89353(12) 0.73337(9) 0.0312(4) Uani d . 1
H H16 0.4449 0.9417 0.7645 0.037 Uiso calc R 1
C C21 0.88361(18) 0.99247(10) 0.89274(8) 0.0219(3) Uani d . 1
C C22 0.8281(2) 1.07826(11) 0.89161(9) 0.0264(3) Uani d . 1
H H22 0.7179 1.0862 0.8815 0.032 Uiso calc R 1
C C23 0.9371(2) 1.15183(12) 0.90557(10) 0.0347(4) Uani d . 1
C C24 1.0984(2) 1.14157(13) 0.91957(10) 0.0382(4) Uani d . 1
H H24 1.1711 1.1927 0.9292 0.046 Uiso calc R 1
C C25 1.1520(2) 1.05570(13) 0.91937(10) 0.0354(4) Uani d . 1
H H25 1.2626 1.0479 0.9284 0.042 Uiso calc R 1
C C26 1.04625(19) 0.98110(12) 0.90611(9) 0.0274(3) Uani d . 1
H H26 1.0841 0.9224 0.9061 0.033 Uiso calc R 1
S S1A 0.76096(5) 0.20117(3) 0.66039(2) 0.02984(11) Uani d . 1
Cl Cl1A 1.22556(6) 0.56900(3) 0.55785(3) 0.04881(14) Uani d . 1
O O1A 1.15865(13) 0.14911(7) 0.54159(7) 0.0293(3) Uani d . 1
N N1A 0.80852(15) 0.12242(9) 0.51474(7) 0.0243(3) Uani d . 1
C C1A 0.84817(18) 0.18952(10) 0.57970(9) 0.0221(3) Uani d . 1
N N2A 0.96958(15) 0.25319(9) 0.57832(7) 0.0222(3) Uani d . 1
H H2A 0.961(2) 0.3056(15) 0.6049(11) 0.036(5) Uiso d . 1
C C2A 1.12033(18) 0.22892(10) 0.55971(8) 0.0216(3) Uani d . 1
C C3A 0.6911(2) 0.05006(11) 0.51449(10) 0.0317(4) Uani d . 1
H H3D 0.7257 0.0210 0.5551 0.048 Uiso calc R 1
H H3E 0.6811 0.0040 0.4646 0.048 Uiso calc R 1
H H3F 0.5882 0.0769 0.5237 0.048 Uiso calc R 1
C C11A 0.86167(18) 0.12243(11) 0.44172(9) 0.0248(3) Uani d . 1
C C12A 0.9279(2) 0.04409(12) 0.39835(10) 0.0328(4) Uani d . 1
H H12A 0.9382 -0.0090 0.4164 0.039 Uiso calc R 1
C C13A 0.9786(2) 0.04519(14) 0.32827(11) 0.0441(5) Uani d . 1
H H13A 1.0216 -0.0081 0.2978 0.053 Uiso calc R 1
C C14A 0.9668(3) 0.12319(15) 0.30245(10) 0.0459(5) Uani d . 1
H H14A 1.0056 0.1240 0.2555 0.055 Uiso calc R 1
C C15A 0.8981(2) 0.20023(14) 0.34535(10) 0.0407(4) Uani d . 1
H H15A 0.8888 0.2534 0.3274 0.049 Uiso calc R 1
C C16A 0.8432(2) 0.19923(12) 0.41445(9) 0.0310(4) Uani d . 1
H H16A 0.7932 0.2510 0.4430 0.037 Uiso calc R 1
C C21A 1.23259(17) 0.30702(10) 0.56335(8) 0.0203(3) Uani d . 1
C C22A 1.18021(19) 0.39166(10) 0.55666(8) 0.0237(3) Uani d . 1
H H22A 1.0701 0.4009 0.5480 0.028 Uiso calc R 1
C C23A 1.2919(2) 0.46209(11) 0.56292(9) 0.0279(3) Uani d . 1
C C24A 1.4536(2) 0.44952(12) 0.57359(9) 0.0305(4) Uani d . 1
H H24A 1.5283 0.4985 0.5780 0.037 Uiso calc R 1
C C25A 1.50404(19) 0.36436(12) 0.57768(9) 0.0286(4) Uani d . 1
H H25A 1.6144 0.3545 0.5835 0.034 Uiso calc R 1
C C26A 1.39567(18) 0.29330(11) 0.57336(8) 0.0240(3) Uani d . 1
H H26A 1.4317 0.2355 0.5772 0.029 Uiso calc R 1
S S1B 0.09382(5) 0.51358(3) 0.32438(2) 0.03131(12) Uani d . 1
Cl Cl1B 0.57057(7) 0.87131(4) 0.20713(4) 0.06312(19) Uani d . 1
N N1B 0.14457(15) 0.43419(9) 0.17956(8) 0.0259(3) Uani d . 1
C C1B 0.18155(18) 0.50175(10) 0.24410(9) 0.0231(3) Uani d . 1
O O2B 0.49417(13) 0.46105(7) 0.21950(7) 0.0312(3) Uani d . 1
N N2B 0.30160(15) 0.56586(9) 0.24149(7) 0.0228(3) Uani d . 1
H H2B 0.288(3) 0.6180(15) 0.2669(12) 0.044(6) Uiso d . 1
C C2B 0.45565(18) 0.54020(10) 0.22959(8) 0.0221(3) Uani d . 1
C C3B 0.0257(2) 0.36139(12) 0.17765(11) 0.0373(4) Uani d . 1
H H3G 0.0587 0.3314 0.2178 0.056 Uiso calc R 1
H H3H 0.0166 0.3160 0.1274 0.056 Uiso calc R 1
H H3I -0.0773 0.3883 0.1865 0.056 Uiso calc R 1
C C11B 0.20780(19) 0.43136(11) 0.10805(9) 0.0260(3) Uani d . 1
C C12B 0.2973(2) 0.35765(11) 0.07481(10) 0.0315(4) Uani d . 1
H H12B 0.3157 0.3094 0.0984 0.038 Uiso calc R 1
C C13B 0.3590(2) 0.35603(13) 0.00699(10) 0.0388(4) Uani d . 1
H H13B 0.4214 0.3066 -0.0158 0.047 Uiso calc R 1
C C14B 0.3305(2) 0.42591(15) -0.02794(10) 0.0441(5) Uani d . 1
H H14B 0.3743 0.4246 -0.0742 0.053 Uiso calc R 1
C C15B 0.2381(3) 0.49778(14) 0.00467(11) 0.0448(5) Uani d . 1
H H15B 0.2176 0.5452 -0.0197 0.054 Uiso calc R 1
C C16B 0.1755(2) 0.50065(12) 0.07250(10) 0.0346(4) Uani d . 1
H H16B 0.1113 0.5494 0.0946 0.042 Uiso calc R 1
C C21B 0.56976(17) 0.61605(10) 0.22897(8) 0.0208(3) Uani d . 1
C C22B 0.51943(19) 0.69936(11) 0.21842(9) 0.0256(3) Uani d . 1
H H22B 0.4096 0.7100 0.2109 0.031 Uiso calc R 1
C C23B 0.6334(2) 0.76643(12) 0.21908(10) 0.0316(4) Uani d . 1
C C24B 0.7945(2) 0.75228(13) 0.22870(10) 0.0335(4) Uani d . 1
H H24B 0.8704 0.7993 0.2293 0.040 Uiso calc R 1
C C25B 0.84264(19) 0.66843(12) 0.23743(9) 0.0313(4) Uani d . 1
H H25B 0.9526 0.6574 0.2430 0.038 Uiso calc R 1
C C26B 0.73196(19) 0.60025(11) 0.23809(9) 0.0266(3) Uani d . 1
H H26B 0.7661 0.5432 0.2447 0.032 Uiso calc R 1

loop_
_atom_site_aniso_label
_atom_site_aniso_U_11
_atom_site_aniso_U_22
_atom_site_aniso_U_33
_atom_site_aniso_U_12
_atom_site_aniso_U_13
_atom_site_aniso_U_23
S1 0.0309(2) 0.0241(2) 0.0312(2) -0.00231(16) 0.01444(16) 0.00524(16)
Cl1 0.0694(4) 0.0259(3) 0.0973(5) -0.0015(2) 0.0227(3) 0.0230(3)
N1 0.0225(7) 0.0181(6) 0.0286(7) -0.0036(5) 0.0046(5) 0.0043(5)
C1 0.0201(7) 0.0174(7) 0.0280(8) 0.0012(6) 0.0049(6) 0.0049(6)
O2 0.0266(6) 0.0217(6) 0.0400(6) 0.0026(5) 0.0064(5) 0.0028(5)
N2 0.0219(7) 0.0179(6) 0.0238(6) -0.0020(5) 0.0077(5) 0.0001(5)
C2 0.0208(8) 0.0229(8) 0.0211(7) -0.0002(6) 0.0023(6) 0.0043(6)
C3 0.0259(8) 0.0205(8) 0.0382(9) -0.0068(6) 0.0046(7) 0.0049(7)
C11 0.0236(8) 0.0247(8) 0.0248(7) -0.0059(6) 0.0019(6) 0.0022(6)
C12 0.0352(10) 0.0288(9) 0.0323(9) -0.0020(7) 0.0059(7) -0.0014(7)
C13 0.0493(12) 0.0454(11) 0.0309(9) -0.0034(9) 0.0138(8) -0.0082(8)
C14 0.0537(13) 0.0567(13) 0.0260(9) -0.0173(10) 0.0086(8) 0.0042(8)
C15 0.0527(12) 0.0400(10) 0.0309(9) -0.0122(9) 0.0019(8) 0.0119(8)
C16 0.0340(9) 0.0296(9) 0.0288(8) -0.0035(7) 0.0034(7) 0.0061(7)
C21 0.0233(8) 0.0234(8) 0.0182(7) -0.0026(6) 0.0054(6) 0.0034(6)
C22 0.0258(8) 0.0254(8) 0.0290(8) 0.0000(6) 0.0090(6) 0.0070(6)
C23 0.0419(10) 0.0258(9) 0.0378(9) -0.0060(7) 0.0122(8) 0.0088(7)
C24 0.0368(10) 0.0395(10) 0.0359(9) -0.0191(8) 0.0047(8) 0.0069(8)
C25 0.0241(9) 0.0492(11) 0.0324(9) -0.0108(8) 0.0001(7) 0.0123(8)
C26 0.0222(8) 0.0344(9) 0.0253(8) -0.0016(7) 0.0034(6) 0.0073(7)
S1A 0.0297(2) 0.0278(2) 0.0342(2) -0.00114(16) 0.01508(17) 0.00805(17)
Cl1A 0.0541(3) 0.0252(2) 0.0761(4) 0.0033(2) 0.0231(3) 0.0232(2)
O1A 0.0269(6) 0.0187(6) 0.0416(6) 0.0025(5) 0.0062(5) 0.0063(5)
N1A 0.0226(7) 0.0181(6) 0.0317(7) -0.0033(5) 0.0048(5) 0.0055(5)
C1A 0.0191(7) 0.0178(7) 0.0305(8) 0.0019(6) 0.0064(6) 0.0073(6)
N2A 0.0224(7) 0.0160(6) 0.0268(7) -0.0012(5) 0.0082(5) 0.0017(5)
C2A 0.0213(8) 0.0226(8) 0.0207(7) 0.0001(6) 0.0036(6) 0.0050(6)
C3A 0.0273(9) 0.0201(8) 0.0470(10) -0.0067(7) 0.0088(7) 0.0067(7)
C11A 0.0217(8) 0.0236(8) 0.0265(8) -0.0044(6) 0.0015(6) 0.0033(6)
C12A 0.0334(9) 0.0238(8) 0.0373(9) -0.0004(7) 0.0046(7) 0.0013(7)
C13A 0.0437(11) 0.0430(11) 0.0361(10) -0.0017(9) 0.0114(8) -0.0075(8)
C14A 0.0498(12) 0.0572(13) 0.0267(9) -0.0098(10) 0.0052(8) 0.0054(8)
C15A 0.0487(12) 0.0448(11) 0.0307(9) -0.0062(9) -0.0004(8) 0.0157(8)
C16A 0.0332(9) 0.0271(8) 0.0314(8) -0.0008(7) 0.0006(7) 0.0069(7)
C21A 0.0213(8) 0.0207(7) 0.0176(6) -0.0010(6) 0.0054(5) 0.0020(5)
C22A 0.0226(8) 0.0241(8) 0.0248(7) 0.0004(6) 0.0081(6) 0.0056(6)
C23A 0.0343(9) 0.0211(8) 0.0294(8) -0.0016(7) 0.0103(7) 0.0067(6)
C24A 0.0302(9) 0.0324(9) 0.0273(8) -0.0124(7) 0.0057(7) 0.0054(7)
C25A 0.0206(8) 0.0383(9) 0.0261(8) -0.0045(7) 0.0026(6) 0.0077(7)
C26A 0.0211(8) 0.0277(8) 0.0222(7) 0.0013(6) 0.0036(6) 0.0045(6)
S1B 0.0313(2) 0.0291(2) 0.0361(2) -0.00013(17) 0.01604(17) 0.00886(17)
Cl1B 0.0509(3) 0.0348(3) 0.1191(5) 0.0049(2) 0.0259(3) 0.0410(3)
N1B 0.0233(7) 0.0190(6) 0.0347(7) -0.0043(5) 0.0077(5) 0.0048(5)
C1B 0.0210(8) 0.0179(7) 0.0320(8) 0.0026(6) 0.0060(6) 0.0084(6)
O2B 0.0267(6) 0.0196(6) 0.0447(7) 0.0023(5) 0.0020(5) 0.0050(5)
N2B 0.0221(7) 0.0167(6) 0.0284(7) -0.0009(5) 0.0071(5) 0.0026(5)
C2B 0.0221(8) 0.0230(8) 0.0197(7) 0.0005(6) 0.0031(6) 0.0030(6)
C3B 0.0317(10) 0.0226(8) 0.0553(11) -0.0098(7) 0.0124(8) 0.0042(8)
C11B 0.0235(8) 0.0216(8) 0.0290(8) -0.0055(6) 0.0017(6) 0.0011(6)
C12B 0.0310(9) 0.0249(8) 0.0338(9) -0.0009(7) 0.0015(7) 0.0006(7)
C13B 0.0373(10) 0.0393(10) 0.0310(9) -0.0008(8) 0.0057(7) -0.0060(8)
C14B 0.0493(12) 0.0530(12) 0.0250(9) -0.0081(9) 0.0053(8) 0.0023(8)
C15B 0.0553(13) 0.0454(11) 0.0354(10) -0.0027(9) 0.0000(9) 0.0161(8)
C16B 0.0379(10) 0.0293(9) 0.0352(9) 0.0013(7) 0.0016(7) 0.0070(7)
C21B 0.0208(7) 0.0228(7) 0.0173(7) -0.0007(6) 0.0051(5) 0.0020(6)
C22B 0.0226(8) 0.0260(8) 0.0293(8) 0.0020(6) 0.0089(6) 0.0075(6)
C23B 0.0331(9) 0.0258(8) 0.0393(9) -0.0006(7) 0.0112(7) 0.0120(7)
C24B 0.0295(9) 0.0370(10) 0.0348(9) -0.0102(7) 0.0059(7) 0.0107(7)
C25B 0.0192(8) 0.0437(10) 0.0310(8) -0.0031(7) 0.0015(6) 0.0110(7)
C26B 0.0243(8) 0.0303(8) 0.0244(7) 0.0027(6) 0.0025(6) 0.0062(6)

loop_
_atom_type_symbol
_atom_type_description
_atom_type_scat_dispersion_real
_atom_type_scat_dispersion_imag
_atom_type_scat_source
C C 0.0033 0.0016 'International Tables Vol C Tables 4.2.6.8 and 6.1.1.4'
H H 0.0000 0.0000 'International Tables Vol C Tables 4.2.6.8 and 6.1.1.4'
Cl Cl 0.1484 0.1585 'International Tables Vol C Tables 4.2.6.8 and 6.1.1.4'
N N 0.0061 0.0033 'International Tables Vol C Tables 4.2.6.8 and 6.1.1.4'
O O 0.0106 0.0060 'International Tables Vol C Tables 4.2.6.8 and 6.1.1.4'
S S 0.1246 0.1234 'International Tables Vol C Tables 4.2.6.8 and 6.1.1.4'

loop_
_geom_angle_atom_site_label_1
_geom_angle_atom_site_label_2
_geom_angle_atom_site_label_3
_geom_angle
C1 N1 C11 123.55(13)
C1 N1 C3 118.83(13)
C11 N1 C3 116.96(12)
N1 C1 N2 117.29(13)
N1 C1 S1 123.24(12)
N2 C1 S1 119.46(11)
C2 N2 C1 124.13(13)
C2 N2 H2 117.2(15)
C1 N2 H2 112.5(15)
O2 C2 N2 122.80(14)
O2 C2 C21 122.26(14)
N2 C2 C21 114.94(13)
N1 C3 H3A 109.5
N1 C3 H3B 109.5
H3A C3 H3B 109.5
N1 C3 H3C 109.5
H3A C3 H3C 109.5
H3B C3 H3C 109.5
C16 C11 C12 120.79(16)
C16 C11 N1 119.68(14)
C12 C11 N1 119.51(15)
C13 C12 C11 118.73(18)
C13 C12 H12 120.6
C11 C12 H12 120.6
C12 C13 C14 120.82(18)
C12 C13 H13 119.6
C14 C13 H13 119.6
C15 C14 C13 119.67(18)
C15 C14 H14 120.2
C13 C14 H14 120.2
C14 C15 C16 120.26(19)
C14 C15 H15 119.9
C16 C15 H15 119.9
C11 C16 C15 119.66(17)
C11 C16 H16 120.2
C15 C16 H16 120.2
C22 C21 C26 120.16(14)
C22 C21 C2 121.78(14)
C26 C21 C2 118.06(14)
C23 C22 C21 118.71(15)
C23 C22 H22 120.6
C21 C22 H22 120.6
C24 C23 C22 121.63(17)
C24 C23 Cl1 119.58(14)
C22 C23 Cl1 118.79(14)
C25 C24 C23 119.05(16)
C25 C24 H24 120.5
C23 C24 H24 120.5
C24 C25 C26 120.68(16)
C24 C25 H25 119.7
C26 C25 H25 119.7
C25 C26 C21 119.75(16)
C25 C26 H26 120.1
C21 C26 H26 120.1
C1A N1A C11A 123.43(13)
C1A N1A C3A 119.17(13)
C11A N1A C3A 117.03(12)
N1A C1A N2A 116.77(13)
N1A C1A S1A 123.86(12)
N2A C1A S1A 119.37(11)
C2A N2A C1A 123.70(13)
C2A N2A H2A 116.8(14)
C1A N2A H2A 115.4(15)
O1A C2A N2A 122.44(14)
O1A C2A C21A 122.32(14)
N2A C2A C21A 115.24(13)
N1A C3A H3D 109.5
N1A C3A H3E 109.5
H3D C3A H3E 109.5
N1A C3A H3F 109.5
H3D C3A H3F 109.5
H3E C3A H3F 109.5
C16A C11A C12A 120.53(16)
C16A C11A N1A 119.87(14)
C12A C11A N1A 119.58(15)
C13A C12A C11A 118.90(18)
C13A C12A H12A 120.6
C11A C12A H12A 120.6
C14A C13A C12A 120.71(18)
C14A C13A H13A 119.6
C12A C13A H13A 119.6
C13A C14A C15A 119.95(18)
C13A C14A H14A 120.0
C15A C14A H14A 120.0
C14A C15A C16A 119.92(18)
C14A C15A H15A 120.0
C16A C15A H15A 120.0
C11A C16A C15A 119.90(17)
C11A C16A H16A 120.0
C15A C16A H16A 120.0
C22A C21A C26A 119.91(14)
C22A C21A C2A 122.16(14)
C26A C21A C2A 117.93(14)
C23A C22A C21A 118.86(15)
C23A C22A H22A 120.6
C21A C22A H22A 120.6
C22A C23A C24A 121.67(15)
C22A C23A Cl1A 118.69(13)
C24A C23A Cl1A 119.64(13)
C25A C24A C23A 118.87(15)
C25A C24A H24A 120.6
C23A C24A H24A 120.6
C24A C25A C26A 120.87(15)
C24A C25A H25A 119.6
C26A C25A H25A 119.6
C25A C26A C21A 119.77(15)
C25A C26A H26A 120.1
C21A C26A H26A 120.1
C1B N1B C11B 123.22(13)
C1B N1B C3B 119.87(14)
C11B N1B C3B 116.77(13)
N1B C1B N2B 115.78(14)
N1B C1B S1B 124.16(12)
N2B C1B S1B 120.05(11)
C2B N2B C1B 121.70(13)
C2B N2B H2B 118.5(15)
C1B N2B H2B 113.5(16)
O2B C2B N2B 122.16(14)
O2B C2B C21B 122.42(14)
N2B C2B C21B 115.41(13)
N1B C3B H3G 109.5
N1B C3B H3H 109.5
H3G C3B H3H 109.5
N1B C3B H3I 109.5
H3G C3B H3I 109.5
H3H C3B H3I 109.5
C16B C11B C12B 120.90(16)
C16B C11B N1B 119.80(15)
C12B C11B N1B 119.28(15)
C13B C12B C11B 118.93(17)
C13B C12B H12B 120.5
C11B C12B H12B 120.5
C12B C13B C14B 120.55(18)
C12B C13B H13B 119.7
C14B C13B H13B 119.7
C13B C14B C15B 120.02(18)
C13B C14B H14B 120.0
C15B C14B H14B 120.0
C16B C15B C14B 120.28(19)
C16B C15B H15B 119.9
C14B C15B H15B 119.9
C15B C16B C11B 119.29(18)
C15B C16B H16B 120.4
C11B C16B H16B 120.4
C22B C21B C26B 120.26(14)
C22B C21B C2B 122.23(14)
C26B C21B C2B 117.50(14)
C23B C22B C21B 118.52(15)
C23B C22B H22B 120.7
C21B C22B H22B 120.7
C22B C23B C24B 121.99(16)
C22B C23B Cl1B 118.56(13)
C24B C23B Cl1B 119.45(13)
C25B C24B C23B 118.82(16)
C25B C24B H24B 120.6
C23B C24B H24B 120.6
C24B C25B C26B 120.73(15)
C24B C25B H25B 119.6
C26B C25B H25B 119.6
C25B C26B C21B 119.66(15)
C25B C26B H26B 120.2
C21B C26B H26B 120.2

loop_
_geom_bond_atom_site_label_1
_geom_bond_atom_site_label_2
_geom_bond_distance
S1 C1 1.6799(16)
Cl1 C23 1.7475(19)
N1 C1 1.3431(19)
N1 C11 1.447(2)
N1 C3 1.4737(19)
C1 N2 1.4050(19)
O2 C2 1.2213(19)
N2 C2 1.387(2)
N2 H2 0.84(2)
C2 C21 1.498(2)
C3 H3A 0.9800
C3 H3B 0.9800
C3 H3C 0.9800
C11 C16 1.386(2)
C11 C12 1.397(2)
C12 C13 1.389(3)
C12 H12 0.9500
C13 C14 1.389(3)
C13 H13 0.9500
C14 C15 1.388(3)
C14 H14 0.9500
C15 C16 1.387(2)
C15 H15 0.9500
C16 H16 0.9500
C21 C22 1.394(2)
C21 C26 1.398(2)
C22 C23 1.389(2)
C22 H22 0.9500
C23 C24 1.384(3)
C24 C25 1.385(3)
C24 H24 0.9500
C25 C26 1.385(2)
C25 H25 0.9500
C26 H26 0.9500
S1A C1A 1.6806(16)
Cl1A C23A 1.7462(17)
O1A C2A 1.2235(19)
N1A C1A 1.3429(19)
N1A C11A 1.447(2)
N1A C3A 1.4691(19)
C1A N2A 1.4075(19)
N2A C2A 1.387(2)
N2A H2A 0.82(2)
C2A C21A 1.491(2)
C3A H3D 0.9800
C3A H3E 0.9800
C3A H3F 0.9800
C11A C16A 1.388(2)
C11A C12A 1.398(2)
C12A C13A 1.391(3)
C12A H12A 0.9500
C13A C14A 1.387(3)
C13A H13A 0.9500
C14A C15A 1.391(3)
C14A H14A 0.9500
C15A C16A 1.389(3)
C15A H15A 0.9500
C16A H16A 0.9500
C21A C22A 1.396(2)
C21A C26A 1.403(2)
C22A C23A 1.390(2)
C22A H22A 0.9500
C23A C24A 1.389(2)
C24A C25A 1.385(2)
C24A H24A 0.9500
C25A C26A 1.386(2)
C25A H25A 0.9500
C26A H26A 0.9500
S1B C1B 1.6758(16)
Cl1B C23B 1.7458(18)
N1B C1B 1.338(2)
N1B C11B 1.449(2)
N1B C3B 1.4745(19)
C1B N2B 1.4102(19)
O2B C2B 1.2188(19)
N2B C2B 1.391(2)
N2B H2B 0.82(2)
C2B C21B 1.495(2)
C3B H3G 0.9800
C3B H3H 0.9800
C3B H3I 0.9800
C11B C16B 1.391(2)
C11B C12B 1.396(2)
C12B C13B 1.384(3)
C12B H12B 0.9500
C13B C14B 1.387(3)
C13B H13B 0.9500
C14B C15B 1.389(3)
C14B H14B 0.9500
C15B C16B 1.384(3)
C15B H15B 0.9500
C16B H16B 0.9500
C21B C22B 1.394(2)
C21B C26B 1.401(2)
C22B C23B 1.389(2)
C22B H22B 0.9500
C23B C24B 1.387(3)
C24B C25B 1.385(3)
C24B H24B 0.9500
C25B C26B 1.389(2)
C25B H25B 0.9500
C26B H26B 0.9500

loop_
_geom_hbond_atom_site_label_D
_geom_hbond_atom_site_label_H
_geom_hbond_atom_site_label_A
_geom_hbond_site_symmetry_A
_geom_hbond_distance_DH
_geom_hbond_distance_HA
_geom_hbond_distance_DA
_geom_hbond_angle_DHA
N2 H2 S1 2_677 0.84(2) 2.60(2) 3.4293(14) 172.1(19)
N2A H2A S1B 2_666 0.82(2) 2.76(2) 3.5776(14) 171.6(18)
N2B H2B S1A 2_666 0.82(2) 2.76(2) 3.5765(14) 174(2)

loop_
_geom_torsion_atom_site_label_1
_geom_torsion_atom_site_label_2
_geom_torsion_atom_site_label_3
_geom_torsion_atom_site_label_4
_geom_torsion
C11 N1 C1 N2 -12.0(2)
C3 N1 C1 N2 177.57(13)
C11 N1 C1 S1 167.06(12)
C3 N1 C1 S1 -3.4(2)
N1 C1 N2 C2 -54.6(2)
S1 C1 N2 C2 126.24(14)
C1 N2 C2 O2 0.3(2)
C1 N2 C2 C21 -178.95(13)
C1 N1 C11 C16 -52.5(2)
C3 N1 C11 C16 118.05(16)
C1 N1 C11 C12 129.13(16)
C3 N1 C11 C12 -60.3(2)
C16 C11 C12 C13 1.2(2)
N1 C11 C12 C13 179.48(15)
C11 C12 C13 C14 1.4(3)
C12 C13 C14 C15 -2.5(3)
C13 C14 C15 C16 0.9(3)
C12 C11 C16 C15 -2.7(2)
N1 C11 C16 C15 178.99(15)
C14 C15 C16 C11 1.6(3)
O2 C2 C21 C22 153.84(15)
N2 C2 C21 C22 -26.9(2)
O2 C2 C21 C26 -25.9(2)
N2 C2 C21 C26 153.39(13)
C26 C21 C22 C23 -1.3(2)
C2 C21 C22 C23 178.97(14)
C21 C22 C23 C24 0.8(3)
C21 C22 C23 Cl1 -179.10(12)
C22 C23 C24 C25 0.2(3)
Cl1 C23 C24 C25 -179.93(13)
C23 C24 C25 C26 -0.6(3)
C24 C25 C26 C21 0.0(2)
C22 C21 C26 C25 1.0(2)
C2 C21 C26 C25 -179.34(14)
C11A N1A C1A N2A -11.8(2)
C3A N1A C1A N2A 175.44(13)
C11A N1A C1A S1A 167.80(12)
C3A N1A C1A S1A -5.0(2)
N1A C1A N2A C2A -56.6(2)
S1A C1A N2A C2A 123.84(14)
C1A N2A C2A O1A 1.3(2)
C1A N2A C2A C21A -178.70(13)
C1A N1A C11A C16A -50.7(2)
C3A N1A C11A C16A 122.18(16)
C1A N1A C11A C12A 130.74(16)
C3A N1A C11A C12A -56.3(2)
C16A C11A C12A C13A 1.5(2)
N1A C11A C12A C13A -179.96(15)
C11A C12A C13A C14A 1.4(3)
C12A C13A C14A C15A -2.5(3)
C13A C14A C15A C16A 0.8(3)
C12A C11A C16A C15A -3.2(2)
N1A C11A C16A C15A 178.25(15)
C14A C15A C16A C11A 2.1(3)
O1A C2A C21A C22A 156.62(15)
N2A C2A C21A C22A -23.4(2)
O1A C2A C21A C26A -22.9(2)
N2A C2A C21A C26A 157.03(13)
C26A C21A C22A C23A -2.3(2)
C2A C21A C22A C23A 178.10(13)
C21A C22A C23A C24A 1.7(2)
C21A C22A C23A Cl1A -177.80(11)
C22A C23A C24A C25A 0.3(2)
Cl1A C23A C24A C25A 179.84(12)
C23A C24A C25A C26A -1.8(2)
C24A C25A C26A C21A 1.1(2)
C22A C21A C26A C25A 0.9(2)
C2A C21A C26A C25A -179.48(13)
C11B N1B C1B N2B -7.2(2)
C3B N1B C1B N2B 177.22(14)
C11B N1B C1B S1B 172.21(12)
C3B N1B C1B S1B -3.4(2)
N1B C1B N2B C2B -62.64(19)
S1B C1B N2B C2B 117.92(14)
C1B N2B C2B O2B 1.3(2)
C1B N2B C2B C21B -179.49(13)
C1B N1B C11B C16B -61.9(2)
C3B N1B C11B C16B 113.79(17)
C1B N1B C11B C12B 119.62(17)
C3B N1B C11B C12B -64.7(2)
C16B C11B C12B C13B 2.4(2)
N1B C11B C12B C13B -179.20(14)
C11B C12B C13B C14B -0.9(2)
C12B C13B C14B C15B -0.7(3)
C13B C14B C15B C16B 0.8(3)
C14B C15B C16B C11B 0.7(3)
C12B C11B C16B C15B -2.3(2)
N1B C11B C16B C15B 179.27(15)
O2B C2B C21B C22B 161.20(14)
N2B C2B C21B C22B -18.0(2)
O2B C2B C21B C26B -17.7(2)
N2B C2B C21B C26B 163.15(13)
C26B C21B C22B C23B -1.5(2)
C2B C21B C22B C23B 179.63(14)
C21B C22B C23B C24B 1.0(2)
C21B C22B C23B Cl1B -179.17(12)
C22B C23B C24B C25B 0.4(3)
Cl1B C23B C24B C25B -179.43(13)
C23B C24B C25B C26B -1.3(3)
C24B C25B C26B C21B 0.7(2)
C22B C21B C26B C25B 0.7(2)
C2B C21B C26B C25B 179.60(13)

loop_
_cod_related_entry_id
_cod_related_entry_database
_cod_related_entry_code
1 ChemSpider 4121909
